data_4340690
loop_
_publ_author_name
'Ewing, Sarah J.'
'Vaqueiro, Paz'

_publ_section_title
;
 Synthesis and characterization of inorganic-organic hybrid gallium
 selenides.
;
_journal_issue 17
_journal_name_full 'Inorganic chemistry'
_journal_page_first 8845
_journal_page_last 8847
_journal_paper_doi 10.1021/ic5011314
_journal_volume 53
_journal_year 2014
_chemical_formula_moiety 'C24.00 H52.00 Ga6 N8 O1 Se9'
_chemical_formula_sum 'C24 H52 Ga6 N8 O Se9'
_chemical_formula_weight 1597.70
_space_group_IT_number 52
_symmetry_cell_setting orthorhombic
_symmetry_space_group_name_Hall '-P 2a 2bc'
_symmetry_space_group_name_H-M 'P n n a'
_atom_sites_solution_hydrogens difmap
_atom_sites_solution_primary other
_cell_angle_alpha 90
_cell_angle_beta 90
_cell_angle_gamma 90
_cell_formula_units_Z 4
_cell_length_a 11.1919(7)
_cell_length_b 19.6774(12)
_cell_length_c 20.8361(13)
_cell_measurement_reflns_used 0
_cell_measurement_temperature 100
_cell_measurement_theta_max 0
_cell_measurement_theta_min 0
_cell_volume 4588.7(5)
_computing_cell_refinement 'Apex2 (Bruker AXS, 2006)'
_computing_data_collection 'Apex2 (Bruker AXS, 2006)'
_computing_data_reduction 'Apex2 (Bruker AXS, 2006)'
_computing_molecular_graphics 'CAMERON (Watkin et al., 1996)'
_computing_publication_material 'CRYSTALS (Betteridge et al., 2003)'
_computing_structure_refinement 'CRYSTALS (Betteridge et al., 2003)'
_computing_structure_solution 'Superflip (Palatinus & Chapuis, 2007)'
_diffrn_ambient_temperature 100
_diffrn_measured_fraction_theta_full 0.999
_diffrn_measured_fraction_theta_max 0.999
_diffrn_measurement_device Area
_diffrn_measurement_device_type 'Bruker Kappa Apex2'
_diffrn_measurement_method \w/2\q
_diffrn_radiation_monochromator graphite
_diffrn_radiation_type 'Mo K\a'
_diffrn_radiation_wavelength 0.71073
_diffrn_reflns_av_R_equivalents 0.080
_diffrn_reflns_limit_h_max 13
_diffrn_reflns_limit_h_min -13
_diffrn_reflns_limit_k_max 24
_diffrn_reflns_limit_k_min -24
_diffrn_reflns_limit_l_max 22
_diffrn_reflns_limit_l_min -26
_diffrn_reflns_number 63184
_diffrn_reflns_theta_full 26.390
_diffrn_reflns_theta_max 26.390
_diffrn_reflns_theta_min 1.423
_diffrn_standards_number 0
_exptl_absorpt_coefficient_mu 10.643
_exptl_absorpt_correction_T_max 0.73
_exptl_absorpt_correction_T_min 0.71
_exptl_absorpt_correction_type multi-scan
_exptl_absorpt_process_details 'SADABS (Siemens, 1996)'
_exptl_crystal_colour 'pale yellow'
_exptl_crystal_density_diffrn 2.313
_exptl_crystal_density_method 'not measured'
_exptl_crystal_description plate
_exptl_crystal_F_000 3008.017
_exptl_crystal_size_max 0.050
_exptl_crystal_size_mid 0.030
_exptl_crystal_size_min 0.030
_refine_diff_density_max 0.88
_refine_diff_density_min -0.83
_refine_ls_extinction_method None
_refine_ls_goodness_of_fit_ref 1.1044
_refine_ls_hydrogen_treatment mixed
_refine_ls_matrix_type full
_refine_ls_number_parameters 191
_refine_ls_number_reflns 2757
_refine_ls_number_restraints 21
_refine_ls_R_factor_all 0.0828
_refine_ls_R_factor_gt 0.0412
_refine_ls_shift/su_max 0.0007543
_refine_ls_shift/su_mean 0.0000344
_refine_ls_structure_factor_coef F
_refine_ls_weighting_details
;
 Method, part 1, Chebychev polynomial, (Watkin, 1994, Prince, 1982) 
 [weight] = 1.0/[A~0~*T~0~(x)+A~1~*T~1~(x) ... +A~n-1~]*T~n-1~(x)] 
 where A~i~ are the Chebychev coefficients listed below and x= Fcalc/Fmax 
 Method = Robust Weighting (Prince, 1982) 
 W = [weight] * [1-(deltaF/6*sigmaF)^2^]^2^ 
 A~i~ are: 
 0.227 0.164 0.101 
;
_refine_ls_weighting_scheme calc
_refine_ls_wR_factor_all 0.0861
_refine_ls_wR_factor_gt 0.0407
_refine_ls_wR_factor_ref 0.0385
_reflns_limit_h_max 13
_reflns_limit_h_min 0
_reflns_limit_k_max 24
_reflns_limit_k_min 0
_reflns_limit_l_max 26
_reflns_limit_l_min 0
_reflns_number_gt 2980
_reflns_number_total 4700
_reflns_threshold_expression I>2.0\s(I)
_oxford_diffrn_Wilson_B_factor 2.15
_oxford_diffrn_Wilson_scale 1687.92
_oxford_refine_ls_r_factor_ref 0.0369
_oxford_refine_ls_scale 0.03127(5)
_oxford_reflns_number_all 4682
_oxford_reflns_threshold_expression_ref I>3.0\s(I)
_cod_data_source_file ic5011314_si_001.cif
_cod_data_source_block 1
_cod_depositor_comments
;
The following automatic conversions were performed:

'_atom_sites_solution_primary' value 'Other' changed to 'other'
according to
/usr/data/users/saulius/crontab/automatic-downloads/rss-feeds/ACS/lib/dictionaries/cif_core.dic
dictionary named 'cif_core.dic' version 2.4.2 from 2011-04-26.

Automatic conversion script
Id: cif_fix_values 2281 2013-09-26 08:29:07Z andrius 

 Adding full bibliography for 4340690--4340691.cif.
;
_cod_original_sg_symbol_H-M 'P n n a '
_cod_original_formula_sum 'C24.00 H52.00 Ga6 N8 O1 Se9'
_cod_database_code 4340690

loop_
_symmetry_equiv_pos_as_xyz
x,y,z
-x,-y,-z
x+1/2,-y+1/2,z+1/2
-x+1/2,y+1/2,-z+1/2
-x+1/2,-y,z
x+1/2,y,-z
x,-y+1/2,-z+1/2
-x,y+1/2,z+1/2

loop_
_atom_site_label
_atom_site_type_symbol
_atom_site_fract_x
_atom_site_fract_y
_atom_site_fract_z
_atom_site_U_iso_or_equiv
_atom_site_occupancy
_atom_site_adp_type
_atom_site_refinement_flags_posn
_atom_site_refinement_flags_adp
_atom_site_refinement_flags_occupancy
_atom_site_disorder_assembly
_atom_site_disorder_group
Ga1 Ga -0.2500 0.5000 0.74809(6) 0.0251 1.0000 Uani S T . . .
Ga2 Ga -0.04097(7) 0.34513(4) 0.73635(4) 0.0284 1.0000 Uani . . . . .
Ga3 Ga 0.25454(9) 0.2500 0.7500 0.0231 1.0000 Uani S T . . .
Ga4 Ga 0.50469(6) 0.12485(3) 0.73673(4) 0.0220 1.0000 Uani . . . . .
Se5 Se -0.13421(6) 0.43237(3) 0.67507(4) 0.0272 1.0000 Uani . . . . .
Se6 Se -0.16786(10) 0.2500 0.7500 0.0674 1.0000 Uani S T . . .
Se7 Se 0.14491(7) 0.32845(4) 0.68575(4) 0.0405 1.0000 Uani . . . . .
Se8 Se 0.38306(6) 0.19343(3) 0.67315(3) 0.0277 1.0000 Uani . . . . .
Se9 Se 0.63658(7) 0.06311(4) 0.67409(4) 0.0317 1.0000 Uani . . . . .
N10 N -0.0226(11) 0.3915(6) 0.8222(6) 0.1000 1.0000 Uiso D . . . .
C11 C 0.0270(15) 0.3554(8) 0.8779(7) 0.1296 1.0003 Uiso D . . 1 .
C12 C 0.084(3) 0.4126(12) 0.9183(12) 0.133(4) 0.646(12) Uiso D . P 1 1
N13 N 0.113(4) 0.4769(17) 0.886(2) 0.133(4) 0.354(12) Uiso D . P 1 2
C14 C 0.106(4) 0.402(2) 0.919(2) 0.133(4) 0.354(12) Uiso D . P 1 2
N15 N 0.190(2) 0.4350(13) 0.8826(12) 0.133(4) 0.646(12) Uiso . . P 1 1
C16 C 0.021(5) 0.432(2) 0.970(2) 0.133(4) 0.354(12) Uiso D . P 1 2
C17 C -0.044(5) 0.377(3) 1.009(2) 0.133(4) 0.354(12) Uiso D . P 1 2
C18 C 0.031(3) 0.3485(15) 1.0195(13) 0.133(4) 0.646(12) Uiso D . P 1 1
C19 C 0.131(2) 0.3860(14) 0.9832(12) 0.133(4) 0.646(12) Uiso D . P 1 1
C20 C -0.080(2) 0.3181(15) 0.9086(12) 0.133(4) 0.646(12) Uiso D . P 1 1
C21 C -0.093(3) 0.359(3) 0.914(2) 0.133(4) 0.354(12) Uiso D . P 1 2
C22 C -0.136(5) 0.329(3) 0.978(2) 0.133(4) 0.354(12) Uiso D . P 1 2
C23 C -0.041(3) 0.3001(14) 0.9767(13) 0.133(4) 0.646(12) Uiso D . P 1 1
N24 N 0.5851(5) 0.1700(3) 0.8129(3) 0.0265 1.0000 Uani D . . . .
C25 C 0.5634(5) 0.1269(4) 0.8704(3) 0.0304 1.0000 Uani D . . . .
C26 C 0.5905(7) 0.1631(4) 0.9335(3) 0.0386 1.0000 Uani D . . . .
C27 C 0.5572(9) 0.1174(5) 0.9899(4) 0.0612 1.0000 Uani D . . . .
C28 C 0.4252(8) 0.0974(5) 0.9862(4) 0.0613 1.0000 Uani D . . . .
C29 C 0.3956(7) 0.0606(4) 0.9234(3) 0.0396 1.0000 Uani D . . . .
C30 C 0.4330(6) 0.1047(4) 0.8665(3) 0.0312 1.0000 Uani D . . . .
N31 N 0.4167(6) 0.0698(3) 0.8036(3) 0.0356 1.0000 Uani . . . . .
O32 O 0.2500 0.5000 0.7791(7) 0.1488 1.0000 Uani S T . . .
H311 H 0.4479 0.0245 0.8053 0.0433 1.0000 Uiso . . . . .
H312 H 0.3334 0.0668 0.7928 0.0433 1.0000 Uiso . . . . .
H241 H 0.6694 0.1738 0.8060 0.0310 1.0000 Uiso . . . . .
H242 H 0.5534 0.2143 0.8200 0.0310 1.0000 Uiso . . . . .
H251 H 0.6119 0.0875 0.8679 0.0381 1.0000 Uiso . . . . .
H301 H 0.3845 0.1448 0.8673 0.0396 1.0000 Uiso . . . . .
H291 H 0.4387 0.0186 0.9217 0.0476 1.0000 Uiso . . . . .
H292 H 0.3127 0.0514 0.9211 0.0476 1.0000 Uiso . . . . .
H281 H 0.4066 0.0677 1.0214 0.0732 1.0000 Uiso . . . . .
H282 H 0.3771 0.1369 0.9893 0.0732 1.0000 Uiso . . . . .
H271 H 0.5714 0.1407 1.0291 0.0761 1.0000 Uiso . . . . .
H272 H 0.6049 0.0773 0.9886 0.0761 1.0000 Uiso . . . . .
H261 H 0.6727 0.1741 0.9352 0.0471 1.0000 Uiso . . . . .
H262 H 0.5446 0.2041 0.9355 0.0471 1.0000 Uiso . . . . .
H101 H -0.0991 0.4086 0.8347 0.1200 0.9999 Uiso . . . . .
H102 H 0.0290 0.4309 0.8156 0.1200 0.9999 Uiso . . . . .
H221 H -0.2187 0.3391 0.9862 0.160(4) 0.354(12) Uiso . . P 1 2
H222 H -0.1236 0.2821 0.9810 0.160(4) 0.354(12) Uiso . . P 1 2
H171 H -0.0851 0.3985 1.0428 0.160(4) 0.354(12) Uiso . . P 1 2
H172 H 0.0153 0.3472 1.0258 0.160(4) 0.354(12) Uiso . . P 1 2
H231 H -0.1127 0.2906 0.9995 0.160(4) 0.646(12) Uiso . . P 1 1
H232 H 0.0047 0.2597 0.9728 0.160(4) 0.646(12) Uiso . . P 1 1
H181 H -0.0212 0.3807 1.0376 0.160(4) 0.646(12) Uiso . . P 1 1
H182 H 0.0677 0.3223 1.0525 0.160(4) 0.646(12) Uiso . . P 1 1
H191 H 0.1567 0.4239 1.0084 0.160(4) 0.646(12) Uiso . . P 1 1
H192 H 0.1955 0.3567 0.9755 0.160(4) 0.646(12) Uiso . . P 1 1
H161 H 0.0635 0.4593 0.9982 0.160(4) 0.354(12) Uiso . . P 1 2
H162 H -0.0392 0.4582 0.9482 0.160(4) 0.354(12) Uiso . . P 1 2
H211 H -0.0985 0.4084 0.9211 0.160(4) 0.354(12) Uiso . . P 1 2
H212 H -0.1482 0.3470 0.8828 0.160(4) 0.354(12) Uiso . . P 1 2
H111 H 0.0880 0.3236 0.8647 0.1556 1.0003 Uiso . . . 1 .
H121 H 0.0071 0.4285 0.9351 0.160(4) 0.646(12) Uiso . . P 1 1
H141 H 0.1528 0.3717 0.9428 0.160(4) 0.354(12) Uiso . . P 1 2
H201 H -0.1432 0.3500 0.9118 0.160(4) 0.646(12) Uiso . . P 1 1
H202 H -0.0985 0.2805 0.8862 0.160(4) 0.646(12) Uiso . . P 1 1

loop_
_atom_site_aniso_label
_atom_site_aniso_U_11
_atom_site_aniso_U_22
_atom_site_aniso_U_33
_atom_site_aniso_U_23
_atom_site_aniso_U_13
_atom_site_aniso_U_12
Ga1 0.0153(5) 0.0180(5) 0.0418(7) 0.0000 0.0000 -0.0013(4)
Ga2 0.0208(4) 0.0310(4) 0.0334(4) 0.0104(4) 0.0028(3) 0.0027(3)
Ga3 0.0133(5) 0.0214(5) 0.0346(6) 0.0039(4) 0.0000 0.0000
Ga4 0.0176(3) 0.0229(3) 0.0256(4) 0.0021(3) -0.0018(3) 0.0030(3)
Se5 0.0217(3) 0.0192(3) 0.0407(4) 0.0044(3) 0.0049(3) 0.0048(3)
Se6 0.0170(5) 0.0477(7) 0.1375(16) 0.0602(9) 0.0000 0.0000
Se7 0.0175(3) 0.0435(4) 0.0605(5) 0.0280(4) 0.0065(3) 0.0076(3)
Se8 0.0268(4) 0.0300(3) 0.0263(4) -0.0008(3) -0.0057(3) 0.0086(3)
Se9 0.0279(4) 0.0345(4) 0.0326(4) -0.0002(3) -0.0011(3) 0.0128(3)
N24 0.019(3) 0.031(3) 0.030(3) 0.006(3) 0.000(2) -0.007(2)
C25 0.021(4) 0.037(4) 0.033(4) 0.004(3) -0.002(3) 0.006(3)
C26 0.039(4) 0.045(4) 0.031(4) -0.003(4) -0.005(3) -0.001(4)
C27 0.083(8) 0.073(7) 0.028(5) 0.010(4) -0.010(5) 0.010(6)
C28 0.059(7) 0.083(7) 0.042(6) 0.024(5) 0.020(5) 0.013(6)
C29 0.034(4) 0.043(4) 0.042(5) 0.014(4) 0.016(4) 0.010(4)
C30 0.025(4) 0.036(4) 0.032(4) 0.007(3) 0.003(3) -0.002(3)
N31 0.025(3) 0.035(3) 0.047(4) 0.008(3) -0.003(3) -0.004(3)
O32 0.132(13) 0.221(19) 0.094(11) 0.0000 0.0000 0.116(14)

loop_
_atom_type_symbol
_atom_type_scat_dispersion_real
_atom_type_scat_dispersion_imag
_atom_type_scat_Cromer_Mann_a1
_atom_type_scat_Cromer_Mann_b1
_atom_type_scat_Cromer_Mann_a2
_atom_type_scat_Cromer_Mann_b2
_atom_type_scat_Cromer_Mann_a3
_atom_type_scat_Cromer_Mann_b3
_atom_type_scat_Cromer_Mann_a4
_atom_type_scat_Cromer_Mann_b4
_atom_type_scat_Cromer_Mann_c
_atom_type_scat_source
C 0.0033 0.0016 2.3100 20.8439 1.0200 10.2075 1.5886 0.5687 0.8650 51.6512 0.2156 'International Tables Vol C 4.2.6.8 and 6.1.1.4'
H 0.0000 0.0000 0.4930 10.5109 0.3229 26.1257 0.1402 3.1424 0.0408 57.7998 0.0030 'International Tables Vol C 4.2.6.8 and 6.1.1.4'
N 0.0061 0.0033 12.2126 0.0057 3.1322 9.8933 2.0125 28.9975 1.1663 0.5826 -11.5290 'International Tables Vol C 4.2.6.8 and 6.1.1.4'
Se -0.0929 2.2259 17.0006 2.4098 5.8196 0.2726 3.9731 15.2372 4.3543 43.8163 2.8409 'International Tables Vol C 4.2.6.8 and 6.1.1.4'
Ga 0.2307 1.6083 15.2354 3.0669 6.7006 0.2412 4.3591 10.7805 2.9623 61.4135 1.7189 'International Tables Vol C 4.2.6.8 and 6.1.1.4'
O 0.0106 0.0060 3.0485 13.2771 2.2868 5.7011 1.5463 0.3239 0.8670 32.9089 0.2508 'International Tables Vol C 4.2.6.8 and 6.1.1.4'

loop_
_geom_angle_atom_site_label_1
_geom_angle_site_symmetry_1
_geom_angle_atom_site_label_2
_geom_angle_atom_site_label_3
_geom_angle_site_symmetry_3
_geom_angle
_geom_angle_publ_flag
Se9 4_556 Ga1 Se9 7_456 95.20(5) yes
Se9 4_556 Ga1 Se5 5_465 115.21(2) yes
Se9 7_456 Ga1 Se5 5_465 115.38(3) yes
Se9 4_556 Ga1 Se5 . 115.38(3) yes
Se9 7_456 Ga1 Se5 . 115.21(2) yes
Se5 5_465 Ga1 Se5 . 101.36(6) yes
Se5 . Ga2 Se6 . 111.82(4) yes
Se5 . Ga2 Se7 . 104.33(4) yes
Se6 . Ga2 Se7 . 118.26(4) yes
Se5 . Ga2 N10 . 101.2(3) yes
Se6 . Ga2 N10 . 108.2(3) yes
Se7 . Ga2 N10 . 111.7(3) yes
Se8 7_556 Ga3 Se7 7_556 103.41(3) yes
Se8 7_556 Ga3 Se7 . 112.29(3) yes
Se7 7_556 Ga3 Se7 . 118.03(5) yes
Se8 7_556 Ga3 Se8 . 107.17(5) yes
Se7 7_556 Ga3 Se8 . 112.29(3) yes
Se7 . Ga3 Se8 . 103.41(3) yes
Se8 . Ga4 Se9 . 110.85(4) yes
Se8 . Ga4 N24 . 116.76(17) yes
Se9 . Ga4 N24 . 112.83(17) yes
Se8 . Ga4 N31 . 114.69(18) yes
Se9 . Ga4 N31 . 114.73(19) yes
N24 . Ga4 N31 . 84.9(2) yes
Ga1 . Se5 Ga2 . 107.24(4) yes
Ga2 7_556 Se6 Ga2 . 106.25(6) yes
Ga3 . Se7 Ga2 . 107.07(4) yes
Ga3 . Se8 Ga4 . 103.71(3) yes
Ga1 4_546 Se9 Ga4 . 103.15(4) yes
Ga2 . N10 C11 . 121.4(10) yes
Ga2 . N10 H101 . 108.1 no
C11 . N10 H101 . 107.0 no
Ga2 . N10 H102 . 107.1 no
C11 . N10 H102 . 105.7 no
H101 . N10 H102 . 106.7 no
N10 . C11 H111 . 110.8 no
N10 . C11 C12 . 103.6(15) yes
N10 . C11 C20 . 105.3(15) yes
C12 . C11 C20 . 116(2) yes
N10 . C11 C14 . 112(3) yes
N10 . C11 C21 . 92(2) yes
C14 . C11 C21 . 102(3) yes
C19 . C12 H121 . 95.3 no
C16 . C14 H141 . 102.6 no
C14 . C16 C17 . 113(5) yes
C14 . C16 H161 . 109.7 no
C17 . C16 H161 . 107.9 no
C14 . C16 H162 . 108.2 no
C17 . C16 H162 . 107.2 no
H161 . C16 H162 . 110.4 no
C16 . C17 C22 . 121(4) yes
C16 . C17 H171 . 108.4 no
C22 . C17 H171 . 105.6 no
C16 . C17 H172 . 107.0 no
C22 . C17 H172 . 103.9 no
H171 . C17 H172 . 110.8 no
C19 . C18 C23 . 113(2) yes
C19 . C18 H181 . 109.0 no
C23 . C18 H181 . 108.6 no
C19 . C18 H182 . 108.0 no
C23 . C18 H182 . 108.1 no
H181 . C18 H182 . 110.0 no
C12 . C19 C18 . 110(2) yes
C12 . C19 H191 . 108.8 no
C18 . C19 H191 . 109.0 no
C12 . C19 H192 . 108.7 no
C18 . C19 H192 . 110.3 no
H191 . C19 H192 . 109.7 no
C23 . C20 H201 . 107.7 no
C23 . C20 H202 . 111.0 no
H201 . C20 H202 . 114.3 no
C22 . C21 H211 . 102.6 no
C22 . C21 H212 . 107.8 no
H211 . C21 H212 . 108.0 no
C17 . C22 C21 . 86(4) yes
C17 . C22 H221 . 116.1 no
C21 . C22 H221 . 112.3 no
C17 . C22 H222 . 118.7 no
C21 . C22 H222 . 112.7 no
H221 . C22 H222 . 109.1 no
C18 . C23 C20 . 123(2) yes
C18 . C23 H231 . 106.0 no
C20 . C23 H231 . 105.5 no
C18 . C23 H232 . 106.6 no
C20 . C23 H232 . 105.7 no
H231 . C23 H232 . 109.4 no
Ga4 . N24 C25 . 107.9(4) yes
Ga4 . N24 H241 . 110.7 no
C25 . N24 H241 . 109.1 no
Ga4 . N24 H242 . 110.9 no
C25 . N24 H242 . 109.6 no
H241 . N24 H242 . 108.6 no
N24 . C25 C26 . 113.3(6) yes
N24 . C25 C30 . 106.1(5) yes
C26 . C25 C30 . 111.6(6) yes
N24 . C25 H251 . 109.3 no
C26 . C25 H251 . 108.3 no
C30 . C25 H251 . 108.1 no
C25 . C26 C27 . 109.9(6) yes
C25 . C26 H261 . 109.3 no
C27 . C26 H261 . 110.1 no
C25 . C26 H262 . 108.9 no
C27 . C26 H262 . 109.4 no
H261 . C26 H262 . 109.2 no
C26 . C27 C28 . 110.4(7) yes
C26 . C27 H271 . 109.8 no
C28 . C27 H271 . 109.2 no
C26 . C27 H272 . 109.2 no
C28 . C27 H272 . 109.0 no
H271 . C27 H272 . 109.3 no
C27 . C28 C29 . 111.9(7) yes
C27 . C28 H281 . 109.1 no
C29 . C28 H281 . 108.6 no
C27 . C28 H282 . 109.5 no
C29 . C28 H282 . 108.8 no
H281 . C28 H282 . 108.9 no
C28 . C29 C30 . 109.6(6) yes
C28 . C29 H291 . 109.4 no
C30 . C29 H291 . 108.8 no
C28 . C29 H292 . 110.2 no
C30 . C29 H292 . 109.8 no
H291 . C29 H292 . 109.0 no
C29 . C30 C25 . 112.6(6) yes
C29 . C30 N31 . 112.8(6) yes
C25 . C30 N31 . 107.2(5) yes
C29 . C30 H301 . 107.5 no
C25 . C30 H301 . 107.7 no
N31 . C30 H301 . 108.9 no
C30 . N31 Ga4 . 107.5(4) yes
C30 . N31 H311 . 110.6 no
Ga4 . N31 H311 . 110.2 no
C30 . N31 H312 . 110.7 no
Ga4 . N31 H312 . 110.1 no
H311 . N31 H312 . 107.8 no

loop_
_geom_bond_atom_site_label_1
_geom_bond_atom_site_label_2
_geom_bond_site_symmetry_2
_geom_bond_distance
_geom_bond_publ_flag
Ga1 Se9 4_556 2.4047(11) yes
Ga1 Se9 7_456 2.4047(11) yes
Ga1 Se5 5_465 2.4012(10) yes
Ga1 Se5 . 2.4012(10) yes
Ga2 Se5 . 2.3804(10) yes
Ga2 Se6 . 2.3669(10) yes
Ga2 Se7 . 2.3553(11) yes
Ga2 N10 . 2.018(12) yes
Ga3 Se8 7_556 2.4233(9) yes
Ga3 Se7 7_556 2.3834(9) yes
Ga3 Se7 . 2.3834(9) yes
Ga3 Se8 . 2.4233(9) yes
Ga4 Se8 . 2.3301(10) yes
Ga4 Se9 . 2.3148(10) yes
Ga4 N24 . 2.030(6) yes
Ga4 N31 . 2.021(6) yes
N10 C11 . 1.469(9) yes
N10 H101 . 0.956 no
N10 H102 . 0.977 no
C11 H111 . 0.966 no
C11 C12 . 1.541(10) yes
C11 C20 . 1.546(10) yes
C11 C14 . 1.538(10) yes
C11 C21 . 1.536(10) yes
C12 C19 . 1.543(10) yes
C12 H121 . 0.976 no
C12 N13 . 1.470(10) yes
C14 N15 . 1.36(5) yes
C14 C16 . 1.544(10) yes
C14 H141 . 0.941 no
C16 C17 . 1.542(10) yes
C16 H161 . 0.929 no
C16 H162 . 0.960 no
C17 C22 . 1.538(10) yes
C17 H171 . 0.933 no
C17 H172 . 0.952 no
C18 C19 . 1.533(10) yes
C18 C23 . 1.536(10) yes
C18 H181 . 0.944 no
C18 H182 . 0.950 no
C19 H191 . 0.956 no
C19 H192 . 0.942 no
C20 C23 . 1.526(10) yes
C20 H201 . 0.948 no
C20 H202 . 0.898 no
C21 C22 . 1.535(7) yes
C21 H211 . 0.993 no
C21 H212 . 0.924 no
C22 H221 . 0.964 no
C22 H222 . 0.940 no
C23 H231 . 0.952 no
C23 H232 . 0.948 no
N24 C25 . 1.486(9) yes
N24 H241 . 0.957 no
N24 H242 . 0.953 no
C25 C26 . 1.526(7) yes
C25 C30 . 1.526(7) yes
C25 H251 . 0.948 no
C26 C27 . 1.526(8) yes
C26 H261 . 0.946 no
C26 H262 . 0.957 no
C27 C28 . 1.531(8) yes
C27 H271 . 0.948 no
C27 H272 . 0.954 no
C28 C29 . 1.532(8) yes
C28 H281 . 0.959 no
C28 H282 . 0.948 no
C29 C30 . 1.527(7) yes
C29 H291 . 0.959 no
C29 H292 . 0.947 no
C30 N31 . 1.490(10) yes
C30 H301 . 0.958 no
N31 H311 . 0.959 no
N31 H312 . 0.961 no

loop_
_geom_hbond_atom_site_label_D
_geom_hbond_atom_site_label_H
_geom_hbond_atom_site_label_A
_geom_hbond_site_symmetry_A
_geom_hbond_angle_DHA
_geom_hbond_distance_DH
_geom_hbond_distance_HA
_geom_hbond_distance_DA
_geom_hbond_publ_flag
N31 H312 O32 4_546 127.4(4) 0.961 2.201 2.89(4) yes
N10 H102 N13 . 122.9(11) 0.977 1.971 2.63(4) yes
C22 H221 C19 6_457 162(3) 0.964 2.026 2.96(4) yes
C19 H192 C22 6_557 137.7(20) 0.942 2.192 2.96(4) yes
C16 H121 N10 . 168(4) 0.743 2.487 3.22(4) yes
C16 H121 C11 . 132(4) 0.743 1.882 2.44(4) yes
